data_1549472
loop_
_publ_author_name
'Chen, Chang-Hong'
'Gabba\"i, Fran\,cois P'

_publ_section_title
;
 Large-bite diboranes for the \m(1,2) complexation of hydrazine and
 cyanide.
;
_journal_issue 29
_journal_name_full 'Chemical science'
_journal_page_first 6210
_journal_page_last 6218
_journal_paper_doi 10.1039/c8sc01877d
_journal_volume 9
_journal_year 2018
_chemical_formula_moiety 'C48 H54 B2 N2'
_chemical_formula_sum 'C48 H54 B2 N2'
_chemical_formula_weight 680.55
_space_group_crystal_system monoclinic
_space_group_IT_number 15
_space_group_name_Hall '-C 2yc'
_space_group_name_H-M_alt 'C 1 2/c 1'
_symmetry_space_group_name_Hall '-C 2yc'
_symmetry_space_group_name_H-M 'C 1 2/c 1'
_atom_sites_solution_hydrogens geom
_audit_creation_date 2018-01-19
_audit_creation_method
;
Olex2 1.2
(compiled 2017.03.28 svn.r3405 for OlexSys, GUI svn.r5335)
;
_audit_update_record
;
2018-04-19 deposited with the CCDC.
2018-05-28 downloaded from the CCDC.
;
_cell_angle_alpha 90
_cell_angle_beta 106.9137(18)
_cell_angle_gamma 90
_cell_formula_units_Z 4
_cell_length_a 18.849(3)
_cell_length_b 11.5959(16)
_cell_length_c 20.422(3)
_cell_measurement_reflns_used 9089
_cell_measurement_temperature 110
_cell_measurement_theta_max 27.500
_cell_measurement_theta_min 2.477
_cell_volume 4270.6(11)
_computing_cell_refinement 'SAINT v8.34A (Bruker, 2013)'
_computing_data_reduction 'SAINT v8.34A (Bruker, 2013)'
_computing_molecular_graphics 'Olex2 (Dolomanov et al., 2009)'
_computing_publication_material 'Olex2 (Dolomanov et al., 2009)'
_computing_structure_refinement 'XL (Sheldrick, 2008)'
_diffrn_ambient_temperature 110
_diffrn_measured_fraction_theta_full 1.000
_diffrn_measured_fraction_theta_max 0.997
_diffrn_measurement_device_type 'Bruker APEX-II CCD'
_diffrn_measurement_method '\f and \w scans'
_diffrn_radiation_type MoK\a
_diffrn_radiation_wavelength 0.71073
_diffrn_reflns_av_R_equivalents 0.0259
_diffrn_reflns_av_unetI/netI 0.0132
_diffrn_reflns_Laue_measured_fraction_full 1.000
_diffrn_reflns_Laue_measured_fraction_max 0.997
_diffrn_reflns_limit_h_max 24
_diffrn_reflns_limit_h_min -24
_diffrn_reflns_limit_k_max 15
_diffrn_reflns_limit_k_min -15
_diffrn_reflns_limit_l_max 26
_diffrn_reflns_limit_l_min -26
_diffrn_reflns_number 46117
_diffrn_reflns_point_group_measured_fraction_full 1.000
_diffrn_reflns_point_group_measured_fraction_max 0.997
_diffrn_reflns_theta_full 25.242
_diffrn_reflns_theta_max 27.548
_diffrn_reflns_theta_min 2.085
_diffrn_standards_number 0
_exptl_absorpt_coefficient_mu 0.060
_exptl_absorpt_correction_T_max 0.7456
_exptl_absorpt_correction_T_min 0.6876
_exptl_absorpt_correction_type multi-scan
_exptl_absorpt_process_details
'SADABS-2014/5 (Bruker,2014/5) was used for absorption correction. wR2(int) was 0.1053 before and 0.0409 after correction. The Ratio of minimum to maximum transmission is 0.9222. The \l/2 correction factor is 0.00150.'
_exptl_crystal_colour yellow
_exptl_crystal_colour_primary yellow
_exptl_crystal_density_diffrn 1.058
_exptl_crystal_description block
_exptl_crystal_F_000 1464
_exptl_crystal_size_max 0.91
_exptl_crystal_size_mid 0.53
_exptl_crystal_size_min 0.3
_refine_diff_density_max 0.453
_refine_diff_density_min -0.376
_refine_diff_density_rms 0.058
_refine_ls_extinction_method none
_refine_ls_goodness_of_fit_ref 1.042
_refine_ls_hydrogen_treatment constr
_refine_ls_matrix_type full
_refine_ls_number_parameters 241
_refine_ls_number_reflns 4928
_refine_ls_number_restraints 0
_refine_ls_restrained_S_all 1.042
_refine_ls_R_factor_all 0.0567
_refine_ls_R_factor_gt 0.0512
_refine_ls_shift/su_max 0.000
_refine_ls_shift/su_mean 0.000
_refine_ls_structure_factor_coef Fsqd
_refine_ls_weighting_details 'w=1/[\s^2^(Fo^2^)+(0.0784P)^2^+5.8792P] where P=(Fo^2^+2Fc^2^)/3'
_refine_ls_weighting_scheme calc
_refine_ls_wR_factor_gt 0.1412
_refine_ls_wR_factor_ref 0.1471
_reflns_Friedel_coverage 0.000
_reflns_number_gt 4379
_reflns_number_total 4928
_reflns_threshold_expression 'I > 2\s(I)'
_cod_data_source_file c8sc01877d2.cif
_cod_data_source_block y_sq
_cod_depositor_comments 'Adding full bibliography for 1549471--1549474.cif.'
_cod_original_cell_volume 4270.7(10)
_cod_database_code 1549472
_shelx_shelxl_version_number 2014/7
_shelx_space_group_comment
;
The symmetry employed for this shelxl refinement is uniquely defined
by the following loop, which should always be used as a source of
symmetry information in preference to the above space-group names.
They are only intended as comments.
;
_olex2_refinement_description
;
1. Fixed Uiso
 At 1.2 times of:
  All C(H) groups, All N(H,H) groups
 At 1.5 times of:
  All C(H,H,H) groups
2.a Secondary CH2 refined with riding coordinates:
 N1(H1A,H1B)
2.b Aromatic/amide H refined with riding coordinates:
 C2(H2), C3(H3), C18(H18), C20(H20), C9(H9), C11(H11), C4(H4)
2.c Idealised Me refined as rotating group:
 C13(H13A,H13B,H13C), C22(H22A,H22B,H22C), C15(H15A,H15B,H15C), C24(H24A,H24B,
 H24C), C23(H23A,H23B,H23C), C14(H14A,H14B,H14C)
;
_olex2_submission_special_instructions 'No special instructions were received'

loop_
_space_group_symop_operation_xyz
'x, y, z'
'-x, y, -z+1/2'
'x+1/2, y+1/2, z'
'-x+1/2, y+1/2, -z+1/2'
'-x, -y, -z'
'x, -y, z-1/2'
'-x+1/2, -y+1/2, -z'
'x+1/2, -y+1/2, z-1/2'

loop_
_atom_site_label
_atom_site_type_symbol
_atom_site_fract_x
_atom_site_fract_y
_atom_site_fract_z
_atom_site_U_iso_or_equiv
_atom_site_adp_type
_atom_site_occupancy
_atom_site_site_symmetry_order
_atom_site_calc_flag
_atom_site_refinement_flags_posn
N1 N -0.00203(6) 0.81390(10) 0.28536(5) 0.0152(2) Uani 1 1 d .
H1A H 0.0313 0.8634 0.3099 0.018 Uiso 1 1 calc R
H1B H 0.0100 0.7440 0.3032 0.018 Uiso 1 1 calc R
C5 C -0.03244(7) 1.17716(11) 0.26413(7) 0.0169(3) Uani 1 1 d .
C16 C -0.08999(7) 0.82103(11) 0.37029(7) 0.0150(3) Uani 1 1 d .
C6 C -0.03370(7) 1.05393(11) 0.26418(6) 0.0142(3) Uani 1 1 d .
C12 C -0.18788(8) 0.81919(13) 0.16738(7) 0.0190(3) Uani 1 1 d .
C1 C -0.08400(7) 0.98933(12) 0.28610(6) 0.0148(3) Uani 1 1 d .
B1 B -0.08635(8) 0.84963(13) 0.29234(7) 0.0145(3) Uani 1 1 d .
C21 C -0.15753(7) 0.78527(12) 0.38185(7) 0.0170(3) Uani 1 1 d .
C2 C -0.13320(8) 1.05946(13) 0.31111(7) 0.0195(3) Uani 1 1 d .
H2 H -0.1679 1.0225 0.3281 0.023 Uiso 1 1 calc R
C3 C -0.13212(8) 1.17843(13) 0.31148(8) 0.0229(3) Uani 1 1 d .
H3 H -0.1660 1.2181 0.3282 0.027 Uiso 1 1 calc R
C7 C -0.13837(7) 0.77318(12) 0.22793(7) 0.0164(3) Uani 1 1 d .
C18 C -0.03773(8) 0.82787(13) 0.49539(7) 0.0204(3) Uani 1 1 d .
H18 H 0.0027 0.8432 0.5332 0.024 Uiso 1 1 calc R
C17 C -0.03030(7) 0.84394(12) 0.42964(7) 0.0165(3) Uani 1 1 d .
C20 C -0.16230(8) 0.76894(13) 0.44832(7) 0.0195(3) Uani 1 1 d .
H20 H -0.2068 0.7430 0.4541 0.023 Uiso 1 1 calc R
C13 C -0.08337(10) 0.58648(13) 0.29149(8) 0.0275(3) Uani 1 1 d .
H13A H -0.0390 0.5575 0.2834 0.041 Uiso 1 1 calc GR
H13B H -0.1120 0.5232 0.3005 0.041 Uiso 1 1 calc GR
H13C H -0.0705 0.6374 0.3302 0.041 Uiso 1 1 calc GR
C22 C 0.04455(8) 0.88929(14) 0.42754(8) 0.0233(3) Uani 1 1 d .
H22A H 0.0723 0.8279 0.4151 0.035 Uiso 1 1 calc GR
H22B H 0.0713 0.9185 0.4718 0.035 Uiso 1 1 calc GR
H22C H 0.0374 0.9501 0.3943 0.035 Uiso 1 1 calc GR
C15 C -0.20975(9) 0.94512(14) 0.15894(8) 0.0265(3) Uani 1 1 d .
H15A H -0.2279 0.9688 0.1962 0.040 Uiso 1 1 calc GR
H15B H -0.2479 0.9557 0.1165 0.040 Uiso 1 1 calc GR
H15C H -0.1673 0.9908 0.1588 0.040 Uiso 1 1 calc GR
C9 C -0.16311(9) 0.58308(14) 0.17216(8) 0.0263(3) Uani 1 1 d .
H9 H -0.1545 0.5040 0.1745 0.032 Uiso 1 1 calc R
C8 C -0.12853(8) 0.65160(13) 0.22892(7) 0.0207(3) Uani 1 1 d .
C19 C -0.10317(8) 0.78995(14) 0.50595(7) 0.0225(3) Uani 1 1 d .
C11 C -0.22180(8) 0.74710(14) 0.11181(7) 0.0236(3) Uani 1 1 d .
H11 H -0.2538 0.7799 0.0728 0.028 Uiso 1 1 calc R
C4 C -0.08081(8) 1.24173(13) 0.28705(8) 0.0223(3) Uani 1 1 d .
H4 H -0.0801 1.3219 0.2867 0.027 Uiso 1 1 calc R
C10 C -0.20970(9) 0.62952(15) 0.11264(8) 0.0269(3) Uani 1 1 d .
C24 C -0.22860(8) 0.76615(15) 0.32480(7) 0.0246(3) Uani 1 1 d .
H24A H -0.2367 0.8299 0.2935 0.037 Uiso 1 1 calc GR
H24B H -0.2694 0.7602 0.3438 0.037 Uiso 1 1 calc GR
H24C H -0.2247 0.6962 0.3009 0.037 Uiso 1 1 calc GR
C23 C -0.11103(10) 0.7754(2) 0.57700(8) 0.0402(5) Uani 1 1 d .
H23A H -0.0627 0.7733 0.6097 0.060 Uiso 1 1 calc GR
H23B H -0.1367 0.7047 0.5793 0.060 Uiso 1 1 calc GR
H23C H -0.1386 0.8391 0.5872 0.060 Uiso 1 1 calc GR
C14 C -0.24706(12) 0.55372(18) 0.05214(9) 0.0403(4) Uani 1 1 d .
H14A H -0.2101 0.5181 0.0349 0.060 Uiso 1 1 calc GR
H14B H -0.2794 0.5998 0.0168 0.060 Uiso 1 1 calc GR
H14C H -0.2754 0.4951 0.0663 0.060 Uiso 1 1 calc GR

loop_
_atom_site_aniso_label
_atom_site_aniso_U_11
_atom_site_aniso_U_22
_atom_site_aniso_U_33
_atom_site_aniso_U_23
_atom_site_aniso_U_13
_atom_site_aniso_U_12
N1 0.0185(5) 0.0146(5) 0.0138(5) 0.0006(4) 0.0065(4) 0.0004(4)
C5 0.0187(6) 0.0126(6) 0.0176(6) 0.0003(5) 0.0028(5) 0.0004(5)
C16 0.0159(6) 0.0149(6) 0.0148(6) -0.0001(5) 0.0054(5) -0.0008(5)
C6 0.0146(6) 0.0125(6) 0.0152(6) -0.0008(4) 0.0040(5) 0.0022(4)
C12 0.0166(6) 0.0246(7) 0.0173(6) 0.0010(5) 0.0073(5) -0.0050(5)
C1 0.0132(6) 0.0161(6) 0.0147(6) -0.0006(5) 0.0034(5) 0.0010(5)
B1 0.0132(6) 0.0160(7) 0.0151(6) 0.0004(5) 0.0055(5) -0.0013(5)
C21 0.0159(6) 0.0202(6) 0.0151(6) 0.0005(5) 0.0051(5) -0.0014(5)
C2 0.0162(6) 0.0241(7) 0.0194(6) -0.0008(5) 0.0069(5) 0.0030(5)
C3 0.0218(7) 0.0237(7) 0.0237(7) -0.0021(5) 0.0074(6) 0.0100(6)
C7 0.0172(6) 0.0193(6) 0.0145(6) 0.0001(5) 0.0075(5) -0.0048(5)
C18 0.0177(6) 0.0269(7) 0.0153(6) -0.0020(5) 0.0027(5) 0.0007(5)
C17 0.0149(6) 0.0175(6) 0.0174(6) -0.0018(5) 0.0051(5) 0.0001(5)
C20 0.0171(6) 0.0252(7) 0.0181(6) 0.0011(5) 0.0083(5) -0.0013(5)
C13 0.0406(9) 0.0172(7) 0.0238(7) 0.0020(6) 0.0079(7) -0.0008(6)
C22 0.0158(6) 0.0341(8) 0.0196(7) -0.0049(6) 0.0044(5) -0.0055(6)
C15 0.0237(7) 0.0291(8) 0.0220(7) 0.0041(6) -0.0010(6) 0.0022(6)
C9 0.0361(8) 0.0206(7) 0.0253(7) -0.0044(6) 0.0135(6) -0.0109(6)
C8 0.0266(7) 0.0186(7) 0.0189(7) 0.0001(5) 0.0097(6) -0.0053(5)
C19 0.0226(7) 0.0310(8) 0.0148(6) 0.0009(5) 0.0071(5) 0.0011(6)
C11 0.0200(7) 0.0344(8) 0.0164(6) 0.0006(6) 0.0052(5) -0.0094(6)
C4 0.0249(7) 0.0154(6) 0.0251(7) -0.0019(5) 0.0050(6) 0.0058(5)
C10 0.0297(8) 0.0331(8) 0.0204(7) -0.0062(6) 0.0112(6) -0.0156(6)
C24 0.0158(6) 0.0418(9) 0.0168(6) 0.0004(6) 0.0058(5) -0.0084(6)
C23 0.0313(9) 0.0753(14) 0.0151(7) -0.0009(8) 0.0086(6) -0.0123(9)
C14 0.0522(11) 0.0416(10) 0.0251(8) -0.0110(7) 0.0083(8) -0.0221(9)

loop_
_atom_type_symbol
_atom_type_description
_atom_type_scat_dispersion_real
_atom_type_scat_dispersion_imag
_atom_type_scat_source
C C 0.0033 0.0016 'International Tables Vol C Tables 4.2.6.8 and 6.1.1.4'
H H 0.0000 0.0000 'International Tables Vol C Tables 4.2.6.8 and 6.1.1.4'
B B 0.0013 0.0007 'International Tables Vol C Tables 4.2.6.8 and 6.1.1.4'
N N 0.0061 0.0033 'International Tables Vol C Tables 4.2.6.8 and 6.1.1.4'

loop_
_geom_angle_atom_site_label_1
_geom_angle_atom_site_label_2
_geom_angle_atom_site_label_3
_geom_angle
_geom_angle_site_symmetry_1
_geom_angle_site_symmetry_3
N1 N1 B1 113.74(12) 2 .
C6 C5 C5 90.91(8) . 2
C4 C5 C5 146.66(9) . 2
C4 C5 C6 122.41(13) . .
C21 C16 B1 120.67(11) . .
C17 C16 B1 122.85(11) . .
C17 C16 C21 116.01(12) . .
C5 C6 C6 89.09(8) . 2
C1 C6 C5 123.75(12) . .
C1 C6 C6 147.15(8) . 2
C7 C12 C15 123.39(13) . .
C11 C12 C7 120.64(14) . .
C11 C12 C15 115.93(13) . .
C6 C1 B1 127.04(11) . .
C6 C1 C2 112.57(12) . .
C2 C1 B1 120.11(12) . .
C16 B1 N1 109.70(10) . .
C16 B1 C7 118.67(11) . .
C1 B1 N1 100.96(10) . .
C1 B1 C16 106.62(11) . .
C1 B1 C7 119.71(11) . .
C7 B1 N1 99.00(10) . .
C16 C21 C24 123.31(12) . .
C20 C21 C16 120.90(12) . .
C20 C21 C24 115.76(12) . .
C3 C2 C1 123.97(13) . .
C2 C3 C4 121.81(13) . .
C12 C7 B1 125.44(12) . .
C12 C7 C8 115.81(12) . .
C8 C7 B1 118.45(12) . .
C19 C18 C17 122.22(13) . .
C16 C17 C22 123.60(12) . .
C18 C17 C16 121.19(12) . .
C18 C17 C22 115.19(12) . .
C19 C20 C21 122.48(13) . .
C10 C9 C8 121.98(15) . .
C7 C8 C13 123.06(13) . .
C9 C8 C7 121.58(14) . .
C9 C8 C13 115.31(13) . .
C18 C19 C20 117.13(13) . .
C18 C19 C23 121.74(14) . .
C20 C19 C23 121.10(14) . .
C10 C11 C12 122.86(14) . .
C5 C4 C3 115.46(13) . .
C9 C10 C14 121.10(16) . .
C11 C10 C9 117.05(14) . .
C11 C10 C14 121.83(16) . .

loop_
_geom_bond_atom_site_label_1
_geom_bond_atom_site_label_2
_geom_bond_distance
_geom_bond_site_symmetry_2
N1 N1 1.469(2) 2
N1 B1 1.6882(18) .
C5 C5 1.497(3) 2
C5 C6 1.4292(18) .
C5 C4 1.3635(19) .
C16 B1 1.6469(19) .
C16 C21 1.4226(18) .
C16 C17 1.4184(18) .
C6 C6 1.542(3) 2
C6 C1 1.3811(18) .
C12 C7 1.4189(19) .
C12 C15 1.513(2) .
C12 C11 1.405(2) .
C1 B1 1.627(2) .
C1 C2 1.4344(18) .
B1 C7 1.6514(19) .
C21 C20 1.3992(19) .
C21 C24 1.5142(19) .
C2 C3 1.380(2) .
C3 C4 1.415(2) .
C7 C8 1.421(2) .
C18 C17 1.4026(19) .
C18 C19 1.384(2) .
C17 C22 1.5179(19) .
C20 C19 1.387(2) .
C13 C8 1.515(2) .
C9 C8 1.400(2) .
C9 C10 1.385(2) .
C19 C23 1.510(2) .
C11 C10 1.382(2) .
C10 C14 1.513(2) .
